data_2241170
loop_
_publ_author_name
'Frenzel, Peter'
'Schaarschmidt, Dieter'
'Jakob, Alexander'
'Lang, Heinrich'

_publ_section_title
;
 Crystal structure of an unknown tetrahydrofuran solvate of
 tetrakis(<i>{\m</i>}~3~-cyanato-\k^3^<i>N</i>:<i>N</i>:<i>N</i>)tetrakis[(triphenylphosphane-\k<i>P</i>)silver(I)]
;
_journal_issue 10
_journal_name_full 'Acta Crystallographica Section E'
_journal_page_first 1262
_journal_page_last 1265
_journal_paper_doi 10.1107/S2056989015017636
_journal_volume 71
_journal_year 2015
_chemical_formula_iupac '[Ag4 (C N O)4 (C18 H15 P)4]'
_chemical_formula_moiety 'C76 H60 Ag4 N4 O4 P4'
_chemical_formula_sum 'C76 H60 Ag4 N4 O4 P4'
_chemical_formula_weight 1648.64
_chemical_name_systematic Tetrakis(\m~3~-cyanato-\k^3^<i>N</i>)tetrakis[(triphenylphosphane-\k<i>P</i>)silver(I)]
_space_group_crystal_system tetragonal
_space_group_IT_number 81
_space_group_name_Hall 'P -4'
_space_group_name_H-M_alt 'P -4'
_symmetry_space_group_name_Hall 'P -4'
_symmetry_space_group_name_H-M 'P -4'
_atom_sites_solution_hydrogens geom
_audit_creation_method SHELXL-2013
_cell_angle_alpha 90
_cell_angle_beta 90
_cell_angle_gamma 90
_cell_formula_units_Z 4
_cell_length_a 24.0846(3)
_cell_length_b 24.0846(3)
_cell_length_c 15.2037(3)
_cell_measurement_reflns_used 20599
_cell_measurement_temperature 110
_cell_measurement_theta_max 27.9850
_cell_measurement_theta_min 3.3080
_cell_volume 8819.2(2)
_computing_cell_refinement
;
CrysAlis RED (Oxford Diffraction, 2006)
;
_computing_data_collection
;
CrysAlis CCD (Oxford Diffraction, 2006)
;
_computing_data_reduction
;
CrysAlis RED (Oxford Diffraction, 2006)
;
_computing_molecular_graphics
;
ORTEP-3 for Windows (Farrugia, 2012), SHELXTL (Sheldrick, 2008),
PLATON
(Spek, 2009), SQUEEZE (Spek, 2015)
;
_computing_publication_material
;
WINGX (Farrugia, 2012), publCIF (Westrip, 2010)
;
_computing_structure_refinement
;
SHELXL2013 (Sheldrick, 2015)
;
_computing_structure_solution
;
SHELXS2013 (Sheldrick, 2008)
;
_diffrn_ambient_temperature 110
_diffrn_measured_fraction_theta_full 0.996
_diffrn_measured_fraction_theta_max 0.918
_diffrn_measurement_device_type 'Oxford Gemini S'
_diffrn_measurement_method '\w scans'
_diffrn_radiation_type MoK\a
_diffrn_radiation_wavelength 0.71073
_diffrn_reflns_av_R_equivalents 0.0482
_diffrn_reflns_limit_h_max 31
_diffrn_reflns_limit_h_min -30
_diffrn_reflns_limit_k_max 32
_diffrn_reflns_limit_k_min -30
_diffrn_reflns_limit_l_max 18
_diffrn_reflns_limit_l_min -19
_diffrn_reflns_number 105239
_diffrn_reflns_theta_full 25.242
_diffrn_reflns_theta_max 28.644
_diffrn_reflns_theta_min 2.934
_diffrn_standards_decay_% 0
_diffrn_standards_interval_count 10
_diffrn_standards_number 50
_exptl_absorpt_coefficient_mu 0.989
_exptl_absorpt_correction_T_max 1.00000
_exptl_absorpt_correction_T_min 0.91216
_exptl_absorpt_correction_type multi-scan
_exptl_absorpt_process_details
;
(<i>CrysAlis RED</i>; Oxford Diffraction, 2006)
;
_exptl_crystal_colour colourless
_exptl_crystal_density_diffrn 1.242
_exptl_crystal_description block
_exptl_crystal_F_000 3296
_exptl_crystal_size_max 0.35
_exptl_crystal_size_mid 0.30
_exptl_crystal_size_min 0.20
_refine_diff_density_max 0.677
_refine_diff_density_min -1.882
_refine_ls_abs_structure_details
;
Flack <i>x</i> determined using 5170 quotients
[(<i>I</i>^+^)--(<i>I</i>^--^)]/[(<i>I</i>^+^)+(<i>I</i>^--^)]
(Parsons & Flack, 2004)
;
_refine_ls_abs_structure_Flack -0.023(9)
_refine_ls_extinction_method none
_refine_ls_goodness_of_fit_ref 1.008
_refine_ls_hydrogen_treatment constr
_refine_ls_matrix_type full
_refine_ls_number_parameters 1018
_refine_ls_number_reflns 20082
_refine_ls_number_restraints 1206
_refine_ls_restrained_S_all 0.989
_refine_ls_R_factor_all 0.0833
_refine_ls_R_factor_gt 0.0454
_refine_ls_shift/su_max 0.001
_refine_ls_shift/su_mean 0.000
_refine_ls_structure_factor_coef Fsqd
_refine_ls_weighting_details 'w=1/[\s^2^(Fo^2^)+(0.0659P)^2^+1.5343P] where P=(Fo^2^+2Fc^2^)/3'
_refine_ls_weighting_scheme calc
_refine_ls_wR_factor_gt 0.1109
_refine_ls_wR_factor_ref 0.1312
_reflns_number_gt 12667
_reflns_number_total 20082
_reflns_threshold_expression 'I > 2\s(I)'
_cod_data_source_file wm5201sup1.cif
_cod_data_source_block I
_cod_original_cell_volume 8819.2(3)
_cod_database_code 2241170
_shelx_space_group_comment
;
The symmetry employed for this shelxl refinement is uniquely defined
by the following loop, which should always be used as a source of
symmetry information in preference to the above space-group names.
They are only intended as comments.
;
_shelxl_version_number .2013

loop_
_space_group_symop_operation_xyz
'x, y, z'
'-x, -y, z'
'y, -x, -z'
'-y, x, -z'

loop_
_atom_site_type_symbol
_atom_site_label
_atom_site_fract_x
_atom_site_fract_y
_atom_site_fract_z
_atom_site_U_iso_or_equiv
_atom_site_adp_type
_atom_site_calc_flag
_atom_site_occupancy
_atom_site_disorder_assembly
_atom_site_disorder_group
C C1 0.8673(3) 0.2938(3) 0.8383(5) 0.0409(17) Uani d 1 . .
C C2 0.6448(4) 0.2228(4) 0.8500(6) 0.048(2) Uani d 1 . .
C C3 0.7169(4) 0.3662(5) 0.6559(7) 0.061(3) Uani d 1 . .
C C4 0.7899(5) 0.1428(4) 0.6584(7) 0.065(3) Uani d 1 . .
C C5 0.7782(4) 0.4052(3) 1.0092(5) 0.0429(19) Uani d 1 . .
C C6 0.8231(4) 0.3700(4) 1.0184(6) 0.051(2) Uani d 1 . .
H H6 0.8197 0.3332 1.0009 0.061 Uiso calc 1 . .
C C7 0.8731(4) 0.3883(4) 1.0532(7) 0.068(3) Uani d 1 . .
H H7 0.9033 0.3643 1.0575 0.081 Uiso calc 1 . .
C C8 0.8776(4) 0.4425(4) 1.0812(7) 0.066(3) Uani d 1 . .
H H8 0.9104 0.4548 1.1069 0.079 Uiso calc 1 . .
C C9 0.8330(4) 0.4789(4) 1.0712(6) 0.062(2) Uani d 1 . .
H H9 0.8365 0.5159 1.0882 0.074 Uiso calc 1 . .
C C10 0.7845(4) 0.4604(3) 1.0366(6) 0.047(2) Uani d 1 . .
H H10 0.7548 0.4848 1.0309 0.056 Uiso calc 1 . .
C C11 0.6863(14) 0.3427(13) 1.0519(15) 0.051(8) Uani d 0.33(5) A 1
C C12 0.7139(17) 0.3339(14) 1.1310(18) 0.069(10) Uani d 0.33(5) A 1
H H12 0.7490 0.3489 1.1399 0.082 Uiso calc 0.33(5) A 1
C C13 0.689(2) 0.3025(19) 1.1968(17) 0.091(14) Uani d 0.33(5) A 1
H H13 0.7073 0.2966 1.2498 0.109 Uiso calc 0.33(5) A 1
C C14 0.636(2) 0.2801(14) 1.1835(17) 0.082(12) Uani d 0.33(5) A 1
H H14 0.6197 0.2591 1.2275 0.098 Uiso calc 0.33(5) A 1
C C15 0.6089(13) 0.2889(13) 1.104(2) 0.061(10) Uani d 0.33(5) A 1
H H15 0.5738 0.2739 1.0954 0.073 Uiso calc 0.33(5) A 1
C C16 0.6339(14) 0.3202(17) 1.0385(19) 0.047(8) Uani d 0.33(5) A 1
H H16 0.6155 0.3262 0.9856 0.056 Uiso calc 0.33(5) A 1
C C11' 0.6779(6) 0.3423(6) 1.0508(6) 0.037(4) Uani d 0.67(5) A 2
C C12' 0.6908(9) 0.3538(9) 1.1381(7) 0.071(7) Uani d 0.67(5) A 2
H H12' 0.7205 0.3769 1.1515 0.085 Uiso calc 0.67(5) A 2
C C13' 0.6592(11) 0.3306(12) 1.2053(6) 0.091(9) Uani d 0.67(5) A 2
H H13' 0.6678 0.3383 1.2636 0.109 Uiso calc 0.67(5) A 2
C C14' 0.6148(8) 0.2960(8) 1.1852(8) 0.077(6) Uani d 0.67(5) A 2
H H14' 0.5937 0.2805 1.2301 0.093 Uiso calc 0.67(5) A 2
C C15' 0.6020(5) 0.2845(6) 1.0979(9) 0.055(5) Uani d 0.67(5) A 2
H H15' 0.5723 0.2613 1.0844 0.066 Uiso calc 0.67(5) A 2
C C16' 0.6336(6) 0.3076(7) 1.0307(7) 0.033(3) Uani d 0.67(5) A 2
H H16' 0.6250 0.2999 0.9723 0.039 Uiso calc 0.67(5) A 2
C C17 0.6705(4) 0.4354(3) 0.9358(6) 0.0424(19) Uani d 1 . .
C C18 0.6422(4) 0.4652(4) 1.0020(7) 0.047(2) Uani d 1 . .
H H18 0.6478 0.4570 1.0611 0.056 Uiso calc 1 . .
C C19 0.6053(4) 0.5077(4) 0.9767(8) 0.055(3) Uani d 1 . .
H H19 0.5858 0.5270 1.0197 0.066 Uiso calc 1 . .
C C20 0.5976(5) 0.5213(5) 0.8902(8) 0.070(3) Uani d 1 . .
H H20 0.5728 0.5493 0.8750 0.085 Uiso calc 1 . .
C C21 0.6264(6) 0.4937(5) 0.8258(9) 0.082(4) Uani d 1 . .
H H21 0.6219 0.5036 0.7671 0.098 Uiso calc 1 . .
C C22 0.6627(5) 0.4504(4) 0.8490(7) 0.059(3) Uani d 1 . .
H H22 0.6818 0.4314 0.8050 0.071 Uiso calc 1 . .
C C23 0.7351(4) 0.1150(3) 1.0213(5) 0.0449(19) Uani d 1 . .
C C24 0.7267(4) 0.0618(3) 1.0496(5) 0.045(2) Uani d 1 . .
H H24 0.7537 0.0347 1.0404 0.054 Uiso calc 1 . .
C C25 0.6774(4) 0.0486(4) 1.0922(6) 0.059(2) Uani d 1 . .
H H25 0.6715 0.0123 1.1110 0.071 Uiso calc 1 . .
C C26 0.6381(4) 0.0873(4) 1.1067(6) 0.069(3) Uani d 1 . .
H H26 0.6055 0.0777 1.1358 0.083 Uiso calc 1 . .
C C27 0.6461(5) 0.1411(4) 1.0785(6) 0.077(3) Uani d 1 . .
H H27 0.6192 0.1680 1.0889 0.092 Uiso calc 1 . .
C C28 0.6937(4) 0.1545(3) 1.0353(6) 0.061(3) Uani d 1 . .
H H28 0.6987 0.1906 1.0148 0.073 Uiso calc 1 . .
C C29 0.8381(4) 0.1725(3) 1.0490(6) 0.049(2) Uani d 1 . .
C C30 0.8807(4) 0.2079(3) 1.0226(6) 0.0452(19) Uani d 1 . .
H H30 0.8876 0.2128 0.9629 0.054 Uiso calc 1 . .
C C31 0.9129(4) 0.2356(4) 1.0827(6) 0.053(2) Uani d 1 . .
H H31 0.9411 0.2591 1.0638 0.063 Uiso calc 1 . .
C C32 0.9033(5) 0.2286(4) 1.1700(6) 0.077(3) Uani d 1 . .
H H32 0.9255 0.2467 1.2111 0.093 Uiso calc 1 . .
C C33 0.8608(6) 0.1950(7) 1.1974(7) 0.118(6) Uani d 1 . .
H H33 0.8530 0.1916 1.2571 0.141 Uiso calc 1 . .
C C34 0.8299(5) 0.1662(5) 1.1369(6) 0.082(3) Uani d 1 . .
H H34 0.8027 0.1417 1.1565 0.099 Uiso calc 1 . .
C C35 0.8372(4) 0.0753(3) 0.9380(6) 0.044(2) Uani d 1 . .
C C36 0.8414(4) 0.0592(4) 0.8511(7) 0.055(2) Uani d 1 . .
H H36 0.8241 0.0797 0.8072 0.066 Uiso calc 1 . .
C C37 0.8715(5) 0.0124(4) 0.8297(8) 0.069(3) Uani d 1 . .
H H37 0.8738 0.0014 0.7712 0.083 Uiso calc 1 . .
C C38 0.8979(5) -0.0180(4) 0.8922(8) 0.061(3) Uani d 1 . .
H H38 0.9192 -0.0487 0.8767 0.073 Uiso calc 1 . .
C C39 0.8925(4) -0.0025(4) 0.9785(7) 0.049(2) Uani d 1 . .
H H39 0.9098 -0.0233 1.0221 0.058 Uiso calc 1 . .
C C40 0.8621(4) 0.0431(4) 1.0013(7) 0.046(2) Uani d 1 . .
H H40 0.8582 0.0525 1.0603 0.055 Uiso calc 1 . .
C C41 0.9331(4) 0.3342(4) 0.5584(5) 0.0397(19) Uani d 1 . .
C C42 0.9634(4) 0.3624(4) 0.4946(6) 0.044(2) Uani d 1 . .
H H42 0.9531 0.3595 0.4358 0.053 Uiso calc 1 . .
C C43 1.0084(4) 0.3948(4) 0.5177(6) 0.044(2) Uani d 1 . .
H H43 1.0276 0.4141 0.4745 0.052 Uiso calc 1 . .
C C44 1.0250(4) 0.3986(4) 0.6035(6) 0.050(2) Uani d 1 . .
H H44 1.0551 0.4208 0.6188 0.060 Uiso calc 1 . .
C C45 0.9962(3) 0.3688(4) 0.6677(6) 0.053(2) Uani d 1 . .
H H45 1.0077 0.3700 0.7260 0.064 Uiso calc 1 . .
C C46 0.9502(4) 0.3371(4) 0.6440(6) 0.049(2) Uani d 1 . .
H H46 0.9308 0.3177 0.6870 0.058 Uiso calc 1 . .
C C47 0.9041(9) 0.2240(7) 0.4851(14) 0.040(4) Uani d 0.54(4) B 1
C C48 0.8678(8) 0.1797(8) 0.4749(13) 0.048(5) Uani d 0.54(4) B 1
H H48 0.8306 0.1836 0.4904 0.058 Uiso calc 0.54(4) B 1
C C49 0.8870(10) 0.1294(7) 0.4417(14) 0.058(6) Uani d 0.54(4) B 1
H H49 0.8626 0.0998 0.4349 0.070 Uiso calc 0.54(4) B 1
C C50 0.9425(11) 0.1236(7) 0.4186(15) 0.063(6) Uani d 0.54(4) B 1
H H50 0.9553 0.0900 0.3964 0.076 Uiso calc 0.54(4) B 1
C C51 0.9788(9) 0.1679(8) 0.4288(17) 0.074(8) Uani d 0.54(4) B 1
H H51 1.0160 0.1640 0.4133 0.089 Uiso calc 0.54(4) B 1
C C52 0.9597(9) 0.2182(7) 0.4620(17) 0.060(7) Uani d 0.54(4) B 1
H H52 0.9840 0.2479 0.4688 0.073 Uiso calc 0.54(4) B 1
C C53 0.8431(9) 0.3244(9) 0.4421(9) 0.043(4) Uani d 0.54(4) B 1
C C54 0.8090(10) 0.3693(8) 0.4617(9) 0.049(5) Uani d 0.54(4) B 1
H H54 0.8013 0.3781 0.5200 0.059 Uiso calc 0.54(4) B 1
C C55 0.7865(9) 0.4011(7) 0.3943(11) 0.050(5) Uani d 0.54(4) B 1
H H55 0.7637 0.4312 0.4074 0.061 Uiso calc 0.54(4) B 1
C C56 0.7981(10) 0.3880(9) 0.3071(10) 0.056(6) Uani d 0.54(4) B 1
H H56 0.7830 0.4092 0.2620 0.067 Uiso calc 0.54(4) B 1
C C57 0.8321(9) 0.3430(10) 0.2875(8) 0.071(7) Uani d 0.54(4) B 1
H H57 0.8398 0.3342 0.2292 0.085 Uiso calc 0.54(4) B 1
C C58 0.8546(8) 0.3113(10) 0.3550(10) 0.061(6) Uani d 0.54(4) B 1
H H58 0.8774 0.2812 0.3418 0.073 Uiso calc 0.54(4) B 1
C C47' 0.8901(10) 0.2357(9) 0.4762(16) 0.042(5) Uani d 0.46(4) B 2
C C48' 0.8503(10) 0.1945(11) 0.4651(17) 0.057(7) Uani d 0.46(4) B 2
H H48' 0.8141 0.2004 0.4843 0.069 Uiso calc 0.46(4) B 2
C C49' 0.8645(11) 0.1445(10) 0.4255(18) 0.065(8) Uani d 0.46(4) B 2
H H49' 0.8379 0.1169 0.4181 0.078 Uiso calc 0.46(4) B 2
C C50' 0.9186(12) 0.1357(9) 0.3968(17) 0.064(8) Uani d 0.46(4) B 2
H H50' 0.9282 0.1022 0.3703 0.077 Uiso calc 0.46(4) B 2
C C51' 0.9584(10) 0.1768(9) 0.4079(17) 0.058(7) Uani d 0.46(4) B 2
H H51' 0.9946 0.1709 0.3887 0.070 Uiso calc 0.46(4) B 2
C C52' 0.9442(10) 0.2268(8) 0.4476(17) 0.047(6) Uani d 0.46(4) B 2
H H52' 0.9708 0.2544 0.4550 0.056 Uiso calc 0.46(4) B 2
C C53' 0.8337(10) 0.3409(11) 0.4448(10) 0.038(5) Uani d 0.46(4) B 2
C C54' 0.7969(11) 0.3816(11) 0.4729(10) 0.051(6) Uani d 0.46(4) B 2
H H54' 0.7908 0.3871 0.5327 0.061 Uiso calc 0.46(4) B 2
C C55' 0.7692(11) 0.4143(10) 0.4116(13) 0.050(6) Uani d 0.46(4) B 2
H H55' 0.7446 0.4416 0.4303 0.060 Uiso calc 0.46(4) B 2
C C56' 0.7783(11) 0.4062(11) 0.3222(12) 0.058(6) Uani d 0.46(4) B 2
H H56' 0.7598 0.4281 0.2812 0.070 Uiso calc 0.46(4) B 2
C C57' 0.8151(11) 0.3654(12) 0.2942(9) 0.068(8) Uani d 0.46(4) B 2
H H57' 0.8213 0.3600 0.2344 0.081 Uiso calc 0.46(4) B 2
C C58' 0.8428(9) 0.3328(12) 0.3555(11) 0.057(6) Uani d 0.46(4) B 2
H H58' 0.8675 0.3055 0.3367 0.068 Uiso calc 0.46(4) B 2
C C59 0.5735(4) 0.1679(5) 0.5686(7) 0.056(2) Uani d 1 . .
C C60 0.5604(4) 0.1575(5) 0.6566(7) 0.065(3) Uani d 1 . .
H H60 0.5815 0.1739 0.7008 0.079 Uiso calc 1 . .
C C61 0.5168(4) 0.1233(5) 0.6788(8) 0.074(3) Uani d 1 . .
H H61 0.5079 0.1171 0.7375 0.089 Uiso calc 1 . .
C C62 0.4865(4) 0.0984(5) 0.6125(9) 0.070(3) Uani d 1 . .
H H62 0.4575 0.0745 0.6267 0.083 Uiso calc 1 . .
C C63 0.4990(4) 0.1087(4) 0.5248(8) 0.057(3) Uani d 1 . .
H H63 0.4780 0.0923 0.4806 0.069 Uiso calc 1 . .
C C64 0.5421(4) 0.1430(4) 0.5033(8) 0.054(2) Uani d 1 . .
H H64 0.5503 0.1497 0.4445 0.064 Uiso calc 1 . .
C C65 0.5990(8) 0.2824(7) 0.4929(13) 0.060(5) Uani d 0.55(2) B 1
C C66 0.5440(8) 0.2869(7) 0.4663(15) 0.075(7) Uani d 0.55(2) B 1
H H66 0.5201 0.2568 0.4723 0.090 Uiso calc 0.55(2) B 1
C C67 0.5246(8) 0.3364(9) 0.4307(15) 0.099(9) Uani d 0.55(2) B 1
H H67 0.4878 0.3394 0.4129 0.118 Uiso calc 0.55(2) B 1
C C68 0.5603(10) 0.3814(8) 0.4218(14) 0.098(9) Uani d 0.55(2) B 1
H H68 0.5474 0.4146 0.3980 0.117 Uiso calc 0.55(2) B 1
C C69 0.6153(9) 0.3769(7) 0.4484(14) 0.090(8) Uani d 0.55(2) B 1
H H69 0.6392 0.4070 0.4424 0.107 Uiso calc 0.55(2) B 1
C C70 0.6347(7) 0.3274(8) 0.4840(13) 0.077(7) Uani d 0.55(2) B 1
H H70 0.6715 0.3244 0.5018 0.093 Uiso calc 0.55(2) B 1
C C71 0.6663(6) 0.1856(7) 0.4556(8) 0.055(4) Uani d 0.55(2) B 1
C C72 0.6701(7) 0.2088(9) 0.3721(9) 0.086(7) Uani d 0.55(2) B 1
H H72 0.6537 0.2431 0.3607 0.103 Uiso calc 0.55(2) B 1
C C73 0.6984(8) 0.1809(10) 0.3058(8) 0.132(12) Uani d 0.55(2) B 1
H H73 0.7010 0.1965 0.2500 0.158 Uiso calc 0.55(2) B 1
C C74 0.7229(8) 0.1298(9) 0.3230(9) 0.090(7) Uani d 0.55(2) B 1
H H74 0.7418 0.1111 0.2787 0.109 Uiso calc 0.55(2) B 1
C C75 0.7190(7) 0.1066(7) 0.4065(11) 0.058(5) Uani d 0.55(2) B 1
H H75 0.7354 0.0724 0.4180 0.070 Uiso calc 0.55(2) B 1
C C76 0.6907(7) 0.1345(7) 0.4728(8) 0.054(5) Uani d 0.55(2) B 1
H H76 0.6882 0.1189 0.5286 0.065 Uiso calc 0.55(2) B 1
C C65' 0.6148(8) 0.2653(8) 0.4851(14) 0.052(5) Uani d 0.45(2) B 2
C C66' 0.5606(7) 0.2743(7) 0.4572(14) 0.045(5) Uani d 0.45(2) B 2
H H66' 0.5333 0.2481 0.4689 0.054 Uiso calc 0.45(2) B 2
C C67' 0.5473(7) 0.3226(8) 0.4117(13) 0.059(6) Uani d 0.45(2) B 2
H H67' 0.5110 0.3287 0.3930 0.070 Uiso calc 0.45(2) B 2
C C68' 0.5882(9) 0.3618(8) 0.3942(13) 0.079(8) Uani d 0.45(2) B 2
H H68' 0.5792 0.3941 0.3638 0.095 Uiso calc 0.45(2) B 2
C C69' 0.6424(9) 0.3528(10) 0.4221(14) 0.075(8) Uani d 0.45(2) B 2
H H69' 0.6697 0.3790 0.4104 0.090 Uiso calc 0.45(2) B 2
C C70' 0.6557(7) 0.3045(10) 0.4675(14) 0.085(9) Uani d 0.45(2) B 2
H H70' 0.6920 0.2984 0.4862 0.101 Uiso calc 0.45(2) B 2
C C71' 0.6754(7) 0.1621(9) 0.4575(9) 0.047(5) Uani d 0.45(2) B 2
C C72' 0.6701(7) 0.1719(11) 0.3677(10) 0.085(9) Uani d 0.45(2) B 2
H H72' 0.6465 0.1997 0.3476 0.102 Uiso calc 0.45(2) B 2
C C73' 0.7001(8) 0.1401(13) 0.3081(8) 0.088(10) Uani d 0.45(2) B 2
H H73' 0.6966 0.1466 0.2480 0.106 Uiso calc 0.45(2) B 2
C C74' 0.7354(7) 0.0985(10) 0.3381(9) 0.067(6) Uani d 0.45(2) B 2
H H74' 0.7555 0.0773 0.2982 0.080 Uiso calc 0.45(2) B 2
C C75' 0.7407(8) 0.0888(7) 0.4279(10) 0.054(5) Uani d 0.45(2) B 2
H H75' 0.7642 0.0610 0.4480 0.065 Uiso calc 0.45(2) B 2
C C76' 0.7106(8) 0.1206(8) 0.4875(8) 0.043(5) Uani d 0.45(2) B 2
H H76' 0.7142 0.1141 0.5476 0.051 Uiso calc 0.45(2) B 2
N N1 0.8257(3) 0.2813(3) 0.8112(4) 0.0341(14) Uani d 1 . .
N N2 0.6857(3) 0.2327(3) 0.8197(4) 0.0393(15) Uani d 1 . .
N N3 0.7290(3) 0.3253(3) 0.6838(5) 0.0459(17) Uani d 1 . .
N N4 0.7788(3) 0.1844(3) 0.6855(5) 0.0451(17) Uani d 1 . .
O O1 0.9122(3) 0.3084(3) 0.8681(4) 0.0664(19) Uani d 1 . .
O O2 0.5992(3) 0.2124(4) 0.8821(5) 0.092(3) Uani d 1 . .
O O3 0.7042(5) 0.4113(4) 0.6237(6) 0.103(3) Uani d 1 . .
O O4 0.8006(5) 0.0971(3) 0.6279(6) 0.115(4) Uani d 1 . .
P P1 0.71594(10) 0.37703(9) 0.96044(15) 0.0383(5) Uani d 1 . .
P P2 0.79767(11) 0.13798(9) 0.96362(15) 0.0415(6) Uani d 1 . .
Ag Ag1 0.73407(3) 0.31900(2) 0.83917(5) 0.03668(17) Uani d 1 . .
Ag Ag2 0.77858(3) 0.19423(2) 0.84006(5) 0.03938(19) Uani d 1 . .
Ag Ag3 0.8158(2) 0.2743(2) 0.6536(4) 0.0437(11) Uani d 0.54(4) B 1
P P3 0.8762(8) 0.2884(8) 0.5344(13) 0.040(3) Uani d 0.54(4) B 1
P P4 0.6275(5) 0.2197(6) 0.5440(9) 0.053(2) Uani d 0.55(2) B 1
Ag Ag4 0.6860(3) 0.2386(3) 0.6666(5) 0.0439(9) Uani d 0.55(2) B 1
P P3' 0.8671(9) 0.2982(10) 0.5300(14) 0.037(3) Uani d 0.46(4) B 2
Ag Ag3' 0.8134(2) 0.2778(3) 0.6582(5) 0.0420(12) Uani d 0.46(4) B 2
P P4' 0.6390(6) 0.2041(7) 0.5432(10) 0.045(2) Uani d 0.45(2) B 2
Ag Ag4' 0.6947(3) 0.2250(4) 0.6646(6) 0.0417(11) Uani d 0.45(2) B 2

loop_
_atom_site_aniso_label
_atom_site_aniso_U_11
_atom_site_aniso_U_22
_atom_site_aniso_U_33
_atom_site_aniso_U_12
_atom_site_aniso_U_13
_atom_site_aniso_U_23
C1 0.048(4) 0.049(4) 0.026(4) -0.005(3) 0.006(3) 0.002(3)
C2 0.059(4) 0.061(5) 0.025(4) -0.023(4) 0.001(3) -0.004(4)
C3 0.072(6) 0.070(5) 0.041(5) -0.002(4) 0.009(5) 0.014(4)
C4 0.100(7) 0.055(4) 0.040(5) -0.023(4) 0.011(5) -0.005(4)
C5 0.059(4) 0.032(4) 0.037(4) 0.001(3) 0.006(3) -0.002(3)
C6 0.064(5) 0.041(4) 0.047(5) 0.008(3) -0.013(4) -0.011(4)
C7 0.071(5) 0.052(5) 0.080(7) 0.017(4) -0.016(5) -0.026(5)
C8 0.058(5) 0.056(5) 0.083(7) 0.005(4) -0.013(5) -0.021(5)
C9 0.065(5) 0.040(5) 0.079(7) 0.002(4) 0.001(4) -0.015(4)
C10 0.056(5) 0.031(4) 0.052(5) 0.002(3) 0.004(4) -0.003(3)
C11 0.075(12) 0.040(15) 0.037(9) -0.005(10) 0.002(8) 0.000(9)
C12 0.093(16) 0.07(2) 0.041(10) -0.005(15) -0.006(11) 0.009(11)
C13 0.11(2) 0.11(3) 0.057(13) -0.02(2) -0.003(13) 0.026(16)
C14 0.10(2) 0.08(2) 0.059(14) -0.005(17) 0.007(12) 0.010(13)
C15 0.091(18) 0.036(18) 0.055(14) -0.005(15) 0.011(11) -0.002(11)
C16 0.069(12) 0.027(16) 0.045(12) 0.008(10) 0.008(9) -0.005(9)
C11' 0.042(7) 0.037(8) 0.033(6) -0.008(6) -0.001(4) 0.004(5)
C12' 0.078(12) 0.100(14) 0.035(6) -0.039(11) -0.003(6) 0.007(6)
C13' 0.102(16) 0.135(19) 0.036(7) -0.054(15) -0.001(7) 0.021(7)
C14' 0.070(12) 0.101(14) 0.061(8) -0.026(10) -0.007(6) 0.028(7)
C15' 0.036(7) 0.067(13) 0.063(8) -0.003(8) -0.001(6) 0.022(7)
C16' 0.032(6) 0.025(7) 0.042(7) 0.009(5) -0.002(5) -0.002(5)
C17 0.049(4) 0.031(4) 0.048(4) -0.005(3) 0.007(3) 0.003(3)
C18 0.043(5) 0.040(4) 0.057(5) -0.008(3) 0.011(4) -0.001(4)
C19 0.040(5) 0.048(5) 0.076(6) -0.003(4) 0.011(4) -0.006(4)
C20 0.082(8) 0.052(6) 0.077(6) 0.016(5) -0.006(5) 0.002(5)
C21 0.120(9) 0.059(6) 0.067(7) 0.035(6) -0.009(6) 0.008(5)
C22 0.089(7) 0.039(4) 0.049(5) 0.017(4) 0.008(5) 0.005(4)
C23 0.078(5) 0.030(4) 0.026(4) 0.005(3) 0.005(4) 0.007(3)
C24 0.065(5) 0.031(4) 0.040(4) 0.008(3) 0.003(4) 0.009(3)
C25 0.077(6) 0.040(4) 0.059(6) 0.003(4) 0.012(4) 0.017(4)
C26 0.089(6) 0.058(5) 0.061(6) 0.024(5) 0.033(5) 0.025(5)
C27 0.107(7) 0.057(5) 0.067(7) 0.029(5) 0.051(6) 0.028(5)
C28 0.101(6) 0.032(4) 0.049(5) 0.014(4) 0.032(5) 0.012(4)
C29 0.071(5) 0.033(4) 0.043(4) -0.004(4) -0.001(4) -0.010(3)
C30 0.059(5) 0.032(4) 0.044(4) 0.011(3) -0.002(3) -0.005(3)
C31 0.054(5) 0.049(5) 0.055(5) 0.004(4) 0.000(4) -0.019(4)
C32 0.103(8) 0.079(7) 0.050(5) -0.015(5) -0.003(5) -0.024(5)
C33 0.157(12) 0.157(12) 0.040(6) -0.074(10) 0.016(6) -0.035(6)
C34 0.122(9) 0.090(7) 0.035(4) -0.044(6) 0.007(5) -0.013(4)
C35 0.055(5) 0.032(4) 0.045(4) -0.006(3) -0.004(3) -0.007(3)
C36 0.087(6) 0.042(4) 0.037(4) 0.004(4) -0.006(4) -0.005(4)
C37 0.099(7) 0.055(5) 0.054(6) 0.016(5) -0.002(5) -0.009(4)
C38 0.073(7) 0.040(5) 0.068(6) 0.005(4) -0.001(5) -0.006(4)
C39 0.052(5) 0.041(5) 0.053(5) -0.003(4) -0.002(4) -0.003(4)
C40 0.048(5) 0.039(4) 0.050(5) -0.006(3) -0.008(4) -0.002(3)
C41 0.045(4) 0.046(4) 0.029(4) -0.008(3) 0.010(3) -0.002(3)
C42 0.051(5) 0.043(5) 0.038(4) -0.005(4) 0.006(3) 0.003(3)
C43 0.041(4) 0.044(5) 0.045(4) -0.007(3) 0.007(4) 0.003(4)
C44 0.029(4) 0.066(6) 0.054(5) -0.004(4) 0.004(3) -0.011(4)
C45 0.043(4) 0.075(5) 0.041(4) -0.002(4) 0.004(4) -0.016(4)
C46 0.048(4) 0.068(5) 0.029(4) -0.011(4) 0.006(3) -0.003(4)
C47 0.048(9) 0.047(7) 0.024(8) -0.015(6) 0.003(7) 0.001(6)
C48 0.054(10) 0.038(8) 0.052(11) -0.013(7) 0.012(8) -0.008(7)
C49 0.069(12) 0.048(9) 0.058(13) -0.009(7) 0.010(10) -0.019(8)
C50 0.070(12) 0.052(9) 0.067(15) -0.002(8) 0.016(10) -0.014(9)
C51 0.070(12) 0.068(10) 0.085(19) -0.010(8) 0.020(11) -0.017(10)
C52 0.057(10) 0.062(10) 0.062(16) -0.012(7) 0.018(9) -0.007(9)
C53 0.064(10) 0.040(9) 0.026(6) -0.012(7) 0.002(5) 0.002(5)
C54 0.074(13) 0.046(9) 0.028(8) -0.008(8) 0.007(7) 0.004(6)
C55 0.066(12) 0.044(10) 0.041(8) -0.015(8) -0.001(8) 0.003(7)
C56 0.072(14) 0.069(13) 0.028(8) 0.008(10) -0.008(7) 0.000(7)
C57 0.098(15) 0.091(14) 0.023(7) 0.032(12) -0.003(7) 0.005(7)
C58 0.081(12) 0.077(12) 0.025(6) 0.023(10) -0.001(6) 0.000(7)
C47' 0.054(10) 0.052(8) 0.021(9) -0.009(6) 0.013(8) 0.002(7)
C48' 0.058(12) 0.057(11) 0.057(15) -0.008(8) 0.013(10) -0.011(10)
C49' 0.062(13) 0.060(11) 0.072(18) -0.009(9) 0.018(11) -0.014(11)
C50' 0.061(13) 0.056(11) 0.075(19) -0.009(9) 0.016(11) -0.022(11)
C51' 0.059(12) 0.060(10) 0.055(15) -0.012(8) 0.034(11) -0.020(9)
C52' 0.054(11) 0.053(10) 0.034(11) -0.011(7) 0.014(9) -0.010(8)
C53' 0.044(10) 0.048(11) 0.022(7) -0.016(8) 0.000(6) 0.003(7)
C54' 0.055(12) 0.059(12) 0.038(9) -0.013(9) -0.006(7) -0.003(7)
C55' 0.055(13) 0.058(12) 0.038(9) -0.012(9) -0.006(8) -0.001(8)
C56' 0.065(14) 0.075(14) 0.035(9) -0.002(10) -0.003(8) -0.008(8)
C57' 0.099(17) 0.089(17) 0.016(8) 0.025(13) -0.009(8) -0.003(8)
C58' 0.064(12) 0.080(14) 0.026(7) 0.003(10) 0.001(7) 0.005(8)
C59 0.040(4) 0.075(6) 0.052(5) -0.010(4) -0.005(3) -0.012(4)
C60 0.044(4) 0.099(7) 0.054(5) -0.013(4) 0.001(4) -0.001(5)
C61 0.044(5) 0.108(8) 0.070(6) -0.008(5) -0.001(4) 0.008(5)
C62 0.039(5) 0.076(7) 0.094(7) 0.007(4) -0.002(4) 0.002(5)
C63 0.036(4) 0.058(6) 0.077(6) 0.007(4) -0.013(4) -0.008(5)
C64 0.041(4) 0.055(5) 0.065(6) 0.003(4) -0.009(4) -0.021(4)
C65 0.065(10) 0.077(9) 0.038(9) -0.007(6) -0.007(8) -0.006(7)
C66 0.068(11) 0.088(12) 0.067(15) -0.001(8) -0.015(10) -0.016(10)
C67 0.095(14) 0.099(13) 0.10(2) 0.002(9) -0.023(13) -0.002(13)
C68 0.101(14) 0.101(13) 0.09(2) -0.002(10) -0.034(13) 0.014(12)
C69 0.096(14) 0.086(11) 0.087(18) -0.008(9) -0.033(12) 0.021(11)
C70 0.074(12) 0.087(10) 0.070(14) -0.016(8) -0.033(10) 0.019(10)
C71 0.042(8) 0.085(11) 0.039(6) -0.016(7) -0.002(6) -0.022(6)
C72 0.108(16) 0.116(14) 0.034(7) 0.010(12) 0.008(7) -0.012(8)
C73 0.19(3) 0.153(18) 0.055(10) 0.055(19) 0.040(12) 0.001(11)
C74 0.096(17) 0.126(16) 0.049(9) 0.006(13) 0.022(9) -0.016(9)
C75 0.040(10) 0.087(12) 0.047(9) -0.028(8) 0.005(7) -0.029(8)
C76 0.043(11) 0.082(11) 0.037(8) -0.020(8) 0.001(7) -0.017(7)
C65' 0.044(9) 0.079(10) 0.034(10) -0.013(7) -0.010(7) -0.005(8)
C66' 0.040(9) 0.064(10) 0.031(10) -0.013(7) -0.011(8) -0.006(8)
C67' 0.066(12) 0.069(11) 0.041(11) -0.012(8) -0.017(9) -0.008(8)
C68' 0.083(13) 0.092(14) 0.063(16) -0.031(10) -0.028(11) 0.021(12)
C69' 0.080(13) 0.103(14) 0.042(13) -0.032(10) -0.025(10) 0.020(12)
C70' 0.065(11) 0.110(14) 0.08(2) -0.036(10) -0.029(11) 0.033(14)
C71' 0.035(9) 0.073(12) 0.031(7) -0.015(8) -0.006(6) -0.009(7)
C72' 0.088(16) 0.14(2) 0.029(8) 0.032(16) -0.004(7) 0.000(8)
C73' 0.091(18) 0.14(2) 0.035(9) 0.024(15) 0.003(9) -0.002(9)
C74' 0.051(11) 0.106(16) 0.044(9) -0.011(10) 0.002(7) -0.003(8)
C75' 0.049(11) 0.076(12) 0.038(8) -0.014(9) -0.005(7) -0.006(7)
C76' 0.032(10) 0.065(10) 0.032(8) -0.020(7) -0.009(6) -0.005(7)
N1 0.048(3) 0.033(3) 0.021(3) -0.004(3) 0.002(2) 0.002(2)
N2 0.053(4) 0.037(3) 0.028(3) -0.011(3) -0.002(3) -0.005(2)
N3 0.048(4) 0.059(4) 0.031(4) -0.014(3) -0.002(3) 0.000(3)
N4 0.060(4) 0.052(4) 0.024(3) -0.019(3) 0.003(3) 0.001(3)
O1 0.047(3) 0.113(5) 0.039(3) -0.029(3) -0.001(3) 0.003(3)
O2 0.064(4) 0.148(7) 0.063(5) -0.050(4) 0.017(4) -0.006(5)
O3 0.160(9) 0.076(5) 0.073(6) 0.014(5) -0.005(6) 0.026(4)
O4 0.220(11) 0.050(4) 0.075(6) -0.008(5) 0.038(7) -0.022(4)
P1 0.0541(13) 0.0287(10) 0.0320(11) -0.0015(9) 0.0029(9) 0.0003(9)
P2 0.0661(15) 0.0279(10) 0.0304(11) -0.0005(10) 0.0016(10) -0.0020(9)
Ag1 0.0482(4) 0.0319(3) 0.0299(4) -0.0017(2) -0.0001(4) -0.0009(3)
Ag2 0.0587(4) 0.0303(3) 0.0291(4) -0.0039(2) 0.0038(3) 0.0004(3)
Ag3 0.070(3) 0.0413(17) 0.0194(13) -0.0175(12) 0.0076(12) 0.0076(12)
P3 0.049(6) 0.045(5) 0.025(3) -0.014(4) 0.001(3) 0.006(3)
P4 0.043(4) 0.077(6) 0.038(3) -0.008(3) -0.004(3) -0.010(4)
Ag4 0.0490(16) 0.056(2) 0.0271(11) -0.0101(13) -0.0026(11) -0.0058(15)
P3' 0.039(5) 0.052(7) 0.019(4) -0.011(4) 0.009(3) 0.000(4)
Ag3' 0.027(2) 0.070(3) 0.0293(18) -0.0199(13) 0.0096(13) -0.0093(18)
P4' 0.037(5) 0.071(6) 0.027(3) -0.009(4) -0.009(3) -0.013(4)
Ag4' 0.0395(18) 0.057(3) 0.0284(11) -0.0175(16) -0.0047(14) -0.0126(18)

loop_
_atom_type_symbol
_atom_type_description
_atom_type_scat_dispersion_real
_atom_type_scat_dispersion_imag
_atom_type_scat_source
C C 0.0033 0.0016 'International Tables Vol C Tables 4.2.6.8 and 6.1.1.4'
H H 0.0000 0.0000 'International Tables Vol C Tables 4.2.6.8 and 6.1.1.4'
N N 0.0061 0.0033 'International Tables Vol C Tables 4.2.6.8 and 6.1.1.4'
O O 0.0106 0.0060 'International Tables Vol C Tables 4.2.6.8 and 6.1.1.4'
P P 0.1023 0.0942 'International Tables Vol C Tables 4.2.6.8 and 6.1.1.4'
Ag Ag -0.8971 1.1015 'International Tables Vol C Tables 4.2.6.8 and 6.1.1.4'

loop_
_geom_angle_atom_site_label_1
_geom_angle_atom_site_label_2
_geom_angle_atom_site_label_3
_geom_angle
N1 C1 O1 178.9(10)
N2 C2 O2 178.8(12)
N3 C3 O3 178.7(13)
N4 C4 O4 178.4(14)
C6 C5 C10 117.8(8)
C6 C5 P1 117.5(6)
C10 C5 P1 124.7(7)
C5 C6 C7 121.6(8)
C5 C6 H6 119.2
C7 C6 H6 119.2
C8 C7 C6 119.1(9)
C8 C7 H7 120.5
C6 C7 H7 120.5
C7 C8 C9 120.2(9)
C7 C8 H8 119.9
C9 C8 H8 119.9
C10 C9 C8 119.8(8)
C10 C9 H9 120.1
C8 C9 H9 120.1
C9 C10 C5 121.4(8)
C9 C10 H10 119.3
C5 C10 H10 119.3
C12 C11 C16 120.0
C12 C11 P1 124.1(17)
C16 C11 P1 115.7(17)
C13 C12 C11 120.0
C13 C12 H12 120.0
C11 C12 H12 120.0
C14 C13 C12 120.0
C14 C13 H13 120.0
C12 C13 H13 120.0
C13 C14 C15 120.0
C13 C14 H14 120.0
C15 C14 H14 120.0
C16 C15 C14 120.0
C16 C15 H15 120.0
C14 C15 H15 120.0
C15 C16 C11 120.0
C15 C16 H16 120.0
C11 C16 H16 120.0
C12' C11' C16' 120.0
C12' C11' P1 120.6(7)
C16' C11' P1 119.2(7)
C13' C12' C11' 120.0
C13' C12' H12' 120.0
C11' C12' H12' 120.0
C12' C13' C14' 120.0
C12' C13' H13' 120.0
C14' C13' H13' 120.0
C15' C14' C13' 120.0
C15' C14' H14' 120.0
C13' C14' H14' 120.0
C14' C15' C16' 120.0
C14' C15' H15' 120.0
C16' C15' H15' 120.0
C15' C16' C11' 120.0
C15' C16' H16' 120.0
C11' C16' H16' 120.0
C22 C17 C18 118.9(9)
C22 C17 P1 118.7(7)
C18 C17 P1 122.5(7)
C19 C18 C17 118.7(10)
C19 C18 H18 120.7
C17 C18 H18 120.7
C20 C19 C18 121.4(11)
C20 C19 H19 119.3
C18 C19 H19 119.3
C19 C20 C21 120.2(11)
C19 C20 H20 119.9
C21 C20 H20 119.9
C20 C21 C22 119.7(12)
C20 C21 H21 120.1
C22 C21 H21 120.1
C17 C22 C21 121.1(11)
C17 C22 H22 119.4
C21 C22 H22 119.4
C24 C23 C28 119.1(8)
C24 C23 P2 123.8(7)
C28 C23 P2 117.1(6)
C23 C24 C25 119.2(8)
C23 C24 H24 120.4
C25 C24 H24 120.4
C26 C25 C24 121.3(8)
C26 C25 H25 119.3
C24 C25 H25 119.3
C25 C26 C27 120.1(9)
C25 C26 H26 120.0
C27 C26 H26 120.0
C28 C27 C26 119.4(9)
C28 C27 H27 120.3
C26 C27 H27 120.3
C27 C28 C23 120.9(8)
C27 C28 H28 119.5
C23 C28 H28 119.5
C34 C29 C30 117.2(8)
C34 C29 P2 124.9(7)
C30 C29 P2 117.9(7)
C31 C30 C29 121.5(8)
C31 C30 H30 119.3
C29 C30 H30 119.3
C32 C31 C30 119.7(9)
C32 C31 H31 120.1
C30 C31 H31 120.1
C31 C32 C33 119.8(10)
C31 C32 H32 120.1
C33 C32 H32 120.1
C32 C33 C34 120.0(10)
C32 C33 H33 120.0
C34 C33 H33 120.0
C29 C34 C33 121.7(10)
C29 C34 H34 119.2
C33 C34 H34 119.2
C40 C35 C36 118.6(9)
C40 C35 P2 123.0(7)
C36 C35 P2 118.4(8)
C37 C36 C35 119.6(10)
C37 C36 H36 120.2
C35 C36 H36 120.2
C38 C37 C36 121.5(11)
C38 C37 H37 119.3
C36 C37 H37 119.3
C37 C38 C39 118.6(10)
C37 C38 H38 120.7
C39 C38 H38 120.7
C40 C39 C38 120.8(10)
C40 C39 H39 119.6
C38 C39 H39 119.6
C39 C40 C35 120.7(10)
C39 C40 H40 119.6
C35 C40 H40 119.6
C46 C41 C42 118.7(8)
C46 C41 P3 117.1(9)
C42 C41 P3 123.9(9)
C46 C41 P3' 120.1(9)
C42 C41 P3' 120.9(9)
C43 C42 C41 120.7(9)
C43 C42 H42 119.7
C41 C42 H42 119.7
C44 C43 C42 120.8(9)
C44 C43 H43 119.6
C42 C43 H43 119.6
C43 C44 C45 119.1(9)
C43 C44 H44 120.5
C45 C44 H44 120.5
C46 C45 C44 119.8(9)
C46 C45 H45 120.1
C44 C45 H45 120.1
C41 C46 C45 121.0(9)
C41 C46 H46 119.5
C45 C46 H46 119.5
C48 C47 C52 120.0
C48 C47 P3 117.4(10)
C52 C47 P3 122.5(10)
C47 C48 C49 120.0
C47 C48 H48 120.0
C49 C48 H48 120.0
C50 C49 C48 120.0
C50 C49 H49 120.0
C48 C49 H49 120.0
C49 C50 C51 120.0
C49 C50 H50 120.0
C51 C50 H50 120.0
C52 C51 C50 120.0
C52 C51 H51 120.0
C50 C51 H51 120.0
C51 C52 C47 120.0
C51 C52 H52 120.0
C47 C52 H52 120.0
C54 C53 C58 120.0
C54 C53 P3 117.5(9)
C58 C53 P3 122.3(9)
C55 C54 C53 120.0
C55 C54 H54 120.0
C53 C54 H54 120.0
C56 C55 C54 120.0
C56 C55 H55 120.0
C54 C55 H55 120.0
C55 C56 C57 120.0
C55 C56 H56 120.0
C57 C56 H56 120.0
C58 C57 C56 120.0
C58 C57 H57 120.0
C56 C57 H57 120.0
C57 C58 C53 120.0
C57 C58 H58 120.0
C53 C58 H58 120.0
C48' C47' C52' 120.0
C48' C47' P3' 116.0(12)
C52' C47' P3' 124.0(12)
C47' C48' C49' 120.0
C47' C48' H48' 120.0
C49' C48' H48' 120.0
C48' C49' C50' 120.0
C48' C49' H49' 120.0
C50' C49' H49' 120.0
C51' C50' C49' 120.0
C51' C50' H50' 120.0
C49' C50' H50' 120.0
C52' C51' C50' 120.0
C52' C51' H51' 120.0
C50' C51' H51' 120.0
C51' C52' C47' 120.0
C51' C52' H52' 120.0
C47' C52' H52' 120.0
C54' C53' C58' 120.0
C54' C53' P3' 117.2(11)
C58' C53' P3' 122.7(11)
C55' C54' C53' 120.0
C55' C54' H54' 120.0
C53' C54' H54' 120.0
C54' C55' C56' 120.0
C54' C55' H55' 120.0
C56' C55' H55' 120.0
C55' C56' C57' 120.0
C55' C56' H56' 120.0
C57' C56' H56' 120.0
C58' C57' C56' 120.0
C58' C57' H57' 120.0
C56' C57' H57' 120.0
C57' C58' C53' 120.0
C57' C58' H58' 120.0
C53' C58' H58' 120.0
C64 C59 C60 119.1(10)
C64 C59 P4 122.2(9)
C60 C59 P4 118.3(9)
C64 C59 P4' 121.5(9)
C60 C59 P4' 118.5(9)
C61 C60 C59 120.9(11)
C61 C60 H60 119.6
C59 C60 H60 119.6
C60 C61 C62 119.0(11)
C60 C61 H61 120.5
C62 C61 H61 120.5
C61 C62 C63 120.4(11)
C61 C62 H62 119.8
C63 C62 H62 119.8
C64 C63 C62 120.2(11)
C64 C63 H63 119.9
C62 C63 H63 119.9
C63 C64 C59 120.3(11)
C63 C64 H64 119.9
C59 C64 H64 119.9
C66 C65 C70 120.0
C66 C65 P4 123.0(10)
C70 C65 P4 116.9(10)
C67 C66 C65 120.0
C67 C66 H66 120.0
C65 C66 H66 120.0
C66 C67 C68 120.0
C66 C67 H67 120.0
C68 C67 H67 120.0
C69 C68 C67 120.0
C69 C68 H68 120.0
C67 C68 H68 120.0
C70 C69 C68 120.0
C70 C69 H69 120.0
C68 C69 H69 120.0
C69 C70 C65 120.0
C69 C70 H70 120.0
C65 C70 H70 120.0
C72 C71 C76 120.0
C72 C71 P4 121.6(8)
C76 C71 P4 118.4(8)
C71 C72 C73 120.0
C71 C72 H72 120.0
C73 C72 H72 120.0
C74 C73 C72 120.0
C74 C73 H73 120.0
C72 C73 H73 120.0
C75 C74 C73 120.0
C75 C74 H74 120.0
C73 C74 H74 120.0
C76 C75 C74 120.0
C76 C75 H75 120.0
C74 C75 H75 120.0
C75 C76 C71 120.0
C75 C76 H76 120.0
C71 C76 H76 120.0
C66' C65' C70' 120.0
C66' C65' P4' 125.2(10)
C70' C65' P4' 114.7(10)
C67' C66' C65' 120.0
C67' C66' H66' 120.0
C65' C66' H66' 120.0
C66' C67' C68' 120.0
C66' C67' H67' 120.0
C68' C67' H67' 120.0
C69' C68' C67' 120.0
C69' C68' H68' 120.0
C67' C68' H68' 120.0
C68' C69' C70' 120.0
C68' C69' H69' 120.0
C70' C69' H69' 120.0
C69' C70' C65' 120.0
C69' C70' H70' 120.0
C65' C70' H70' 120.0
C72' C71' C76' 120.0
C72' C71' P4' 123.4(9)
C76' C71' P4' 116.5(9)
C73' C72' C71' 120.0
C73' C72' H72' 120.0
C71' C72' H72' 120.0
C74' C73' C72' 120.0
C74' C73' H73' 120.0
C72' C73' H73' 120.0
C75' C74' C73' 120.0
C75' C74' H74' 120.0
C73' C74' H74' 120.0
C74' C75' C76' 120.0
C74' C75' H75' 120.0
C76' C75' H75' 120.0
C75' C76' C71' 120.0
C75' C76' H76' 120.0
C71' C76' H76' 120.0
C1 N1 Ag3' 119.1(6)
C1 N1 Ag3 118.1(6)
C1 N1 Ag1 130.2(6)
Ag3' N1 Ag1 94.2(3)
Ag3 N1 Ag1 96.3(3)
C1 N1 Ag2 125.7(6)
Ag3' N1 Ag2 95.1(3)
Ag3 N1 Ag2 94.2(2)
Ag1 N1 Ag2 82.3(2)
C2 N2 Ag4 115.3(7)
C2 N2 Ag4' 118.3(6)
C2 N2 Ag1 124.3(6)
Ag4 N2 Ag1 94.0(3)
Ag4' N2 Ag1 98.4(3)
C2 N2 Ag2 132.7(7)
Ag4 N2 Ag2 98.5(3)
Ag4' N2 Ag2 90.8(3)
Ag1 N2 Ag2 82.5(2)
C3 N3 Ag4 129.2(8)
C3 N3 Ag3' 126.2(8)
C3 N3 Ag1 116.7(8)
Ag4 N3 Ag1 94.4(3)
Ag3' N3 Ag1 95.1(3)
C3 N3 Ag3 126.3(7)
Ag4 N3 Ag3 84.9(4)
Ag1 N3 Ag3 96.3(3)
C3 N3 Ag4' 134.9(8)
Ag3' N3 Ag4' 78.7(3)
Ag1 N3 Ag4' 94.0(3)
C4 N4 Ag4' 123.1(8)
C4 N4 Ag2 117.3(8)
Ag4' N4 Ag2 95.4(4)
C4 N4 Ag3 130.5(8)
Ag2 N4 Ag3 96.5(3)
C4 N4 Ag3' 133.3(8)
Ag4' N4 Ag3' 83.4(4)
Ag2 N4 Ag3' 94.5(3)
C4 N4 Ag4 127.8(8)
Ag2 N4 Ag4 93.3(3)
Ag3 N4 Ag4 81.0(3)
C11 P1 C5 100.8(12)
C11 P1 C17 106.3(11)
C5 P1 C17 107.0(4)
C5 P1 C11' 106.0(5)
C17 P1 C11' 101.8(6)
C11 P1 Ag1 114.4(11)
C5 P1 Ag1 113.0(3)
C17 P1 Ag1 114.1(3)
C11' P1 Ag1 113.9(5)
C29 P2 C35 104.5(4)
C29 P2 C23 103.6(4)
C35 P2 C23 106.4(4)
C29 P2 Ag2 114.1(3)
C35 P2 Ag2 114.0(3)
C23 P2 Ag2 113.3(3)
P1 Ag1 N3 137.1(2)
P1 Ag1 N2 121.37(17)
N3 Ag1 N2 84.7(2)
P1 Ag1 N1 121.91(16)
N3 Ag1 N1 84.0(2)
N2 Ag1 N1 95.5(2)
P1 Ag1 Ag2 128.18(6)
N3 Ag1 Ag2 94.7(2)
N2 Ag1 Ag2 49.31(18)
N1 Ag1 Ag2 48.87(14)
N4 Ag2 P2 137.2(2)
N4 Ag2 N1 84.6(2)
P2 Ag2 N1 123.30(16)
N4 Ag2 N2 85.1(2)
P2 Ag2 N2 119.82(16)
N1 Ag2 N2 94.5(2)
N4 Ag2 Ag1 95.2(2)
P2 Ag2 Ag1 127.53(6)
N1 Ag2 Ag1 48.85(16)
N2 Ag2 Ag1 48.24(14)
P3 Ag3 N4 121.2(6)
P3 Ag3 N1 134.0(6)
N4 Ag3 N1 84.2(3)
P3 Ag3 N3 126.6(5)
N4 Ag3 N3 95.5(3)
N1 Ag3 N3 82.2(3)
P3 Ag3 Ag4 132.9(6)
N4 Ag3 Ag4 52.4(3)
N1 Ag3 Ag4 93.0(3)
N3 Ag3 Ag4 46.0(2)
C41 P3 C53 101.4(11)
C41 P3 C47 108.6(10)
C53 P3 C47 104.2(12)
C41 P3 Ag3 113.8(10)
C53 P3 Ag3 112.9(9)
C47 P3 Ag3 114.7(10)
C71 P4 C65 104.4(10)
C71 P4 C59 101.9(8)
C65 P4 C59 112.4(8)
C71 P4 Ag4 111.0(6)
C65 P4 Ag4 113.3(8)
C59 P4 Ag4 112.9(7)
N2 Ag4 N3 86.8(3)
N2 Ag4 P4 140.2(5)
N3 Ag4 P4 121.2(5)
N2 Ag4 N4 82.1(3)
N3 Ag4 N4 93.1(3)
P4 Ag4 N4 119.9(3)
N2 Ag4 Ag3 94.6(3)
N3 Ag4 Ag3 49.2(3)
P4 Ag4 Ag3 124.9(4)
N4 Ag4 Ag3 46.6(2)
C47' P3' C53' 106.4(14)
C47' P3' C41 103.4(11)
C53' P3' C41 106.0(13)
C47' P3' Ag3' 111.5(12)
C53' P3' Ag3' 116.9(10)
C41 P3' Ag3' 111.6(11)
N1 Ag3' N3 85.9(4)
N1 Ag3' P3' 137.2(6)
N3 Ag3' P3' 120.0(6)
N1 Ag3' N4 84.6(3)
N3 Ag3' N4 97.1(3)
P3' Ag3' N4 120.9(6)
N1 Ag3' Ag4' 95.7(3)
N3 Ag3' Ag4' 53.5(3)
P3' Ag3' Ag4' 127.0(6)
N4 Ag3' Ag4' 46.1(3)
C65' P4' C59 102.3(9)
C65' P4' C71' 104.4(11)
C59 P4' C71' 107.0(9)
C65' P4' Ag4' 113.2(9)
C59 P4' Ag4' 115.3(8)
C71' P4' Ag4' 113.5(7)
N4 Ag4' P4' 122.0(4)
N4 Ag4' N2 88.6(4)
P4' Ag4' N2 138.5(5)
N4 Ag4' N3 95.8(3)
P4' Ag4' N3 118.5(5)
N2 Ag4' N3 80.9(3)
N4 Ag4' Ag3' 50.5(3)
P4' Ag4' Ag3' 126.0(5)
N2 Ag4' Ag3' 94.7(3)
N3 Ag4' Ag3' 47.8(3)

loop_
_geom_bond_atom_site_label_1
_geom_bond_atom_site_label_2
_geom_bond_distance
C1 N1 1.123(10)
C1 O1 1.225(10)
C2 N2 1.114(10)
C2 O2 1.227(10)
C3 N3 1.111(12)
C3 O3 1.231(13)
C4 N4 1.115(12)
C4 O4 1.222(12)
C5 C6 1.380(11)
C5 C10 1.401(10)
C5 P1 1.805(9)
C6 C7 1.389(12)
C6 H6 0.9300
C7 C8 1.376(12)
C7 H7 0.9300
C8 C9 1.395(12)
C8 H8 0.9300
C9 C10 1.357(12)
C9 H9 0.9300
C10 H10 0.9300
C11 C12 1.3900
C11 C16 1.3900
C11 P1 1.767(17)
C12 C13 1.3900
C12 H12 0.9300
C13 C14 1.3900
C13 H13 0.9300
C14 C15 1.3900
C14 H14 0.9300
C15 C16 1.3900
C15 H15 0.9300
C16 H16 0.9300
C11' C12' 1.3900
C11' C16' 1.3900
C11' P1 1.851(9)
C12' C13' 1.3900
C12' H12' 0.9300
C13' C14' 1.3900
C13' H13' 0.9300
C14' C15' 1.3900
C14' H14' 0.9300
C15' C16' 1.3900
C15' H15' 0.9300
C16' H16' 0.9300
C17 C22 1.382(13)
C17 C18 1.412(12)
C17 P1 1.820(9)
C18 C19 1.409(14)
C18 H18 0.9300
C19 C20 1.368(15)
C19 H19 0.9300
C20 C21 1.370(17)
C20 H20 0.9300
C21 C22 1.408(13)
C21 H21 0.9300
C22 H22 0.9300
C23 C24 1.367(10)
C23 C28 1.396(12)
C23 P2 1.829(9)
C24 C25 1.389(12)
C24 H24 0.9300
C25 C26 1.348(12)
C25 H25 0.9300
C26 C27 1.380(12)
C26 H26 0.9300
C27 C28 1.360(13)
C27 H27 0.9300
C28 H28 0.9300
C29 C34 1.359(12)
C29 C30 1.394(12)
C29 P2 1.822(8)
C30 C31 1.371(11)
C30 H30 0.9300
C31 C32 1.358(12)
C31 H31 0.9300
C32 C33 1.370(15)
C32 H32 0.9300
C33 C34 1.371(14)
C33 H33 0.9300
C34 H34 0.9300
C35 C40 1.373(13)
C35 C36 1.381(12)
C35 P2 1.826(9)
C36 C37 1.379(13)
C36 H36 0.9300
C37 C38 1.357(15)
C37 H37 0.9300
C38 C39 1.371(14)
C38 H38 0.9300
C39 C40 1.366(13)
C39 H39 0.9300
C40 H40 0.9300
C41 C46 1.367(12)
C41 C42 1.391(11)
C41 P3 1.80(2)
C41 P3' 1.86(2)
C42 C43 1.381(12)
C42 H42 0.9300
C43 C44 1.367(13)
C43 H43 0.9300
C44 C45 1.398(13)
C44 H44 0.9300
C45 C46 1.392(12)
C45 H45 0.9300
C46 H46 0.9300
C47 C48 1.3900
C47 C52 1.3900
C47 P3 1.848(19)
C48 C49 1.3900
C48 H48 0.9300
C49 C50 1.3900
C49 H49 0.9300
C50 C51 1.3900
C50 H50 0.9300
C51 C52 1.3900
C51 H51 0.9300
C52 H52 0.9300
C53 C54 1.3900
C53 C58 1.3900
C53 P3 1.832(18)
C54 C55 1.3900
C54 H54 0.9300
C55 C56 1.3900
C55 H55 0.9300
C56 C57 1.3900
C56 H56 0.9300
C57 C58 1.3900
C57 H57 0.9300
C58 H58 0.9300
C47' C48' 1.3900
C47' C52' 1.3900
C47' P3' 1.80(2)
C48' C49' 1.3900
C48' H48' 0.9300
C49' C50' 1.3900
C49' H49' 0.9300
C50' C51' 1.3900
C50' H50' 0.9300
C51' C52' 1.3900
C51' H51' 0.9300
C52' H52' 0.9300
C53' C54' 1.3900
C53' C58' 1.3900
C53' P3' 1.84(2)
C54' C55' 1.3900
C54' H54' 0.9300
C55' C56' 1.3900
C55' H55' 0.9300
C56' C57' 1.3900
C56' H56' 0.9300
C57' C58' 1.3900
C57' H57' 0.9300
C58' H58' 0.9300
C59 C64 1.384(12)
C59 C60 1.397(14)
C59 P4 1.841(17)
C59 P4' 1.843(18)
C60 C61 1.377(14)
C60 H60 0.9300
C61 C62 1.382(15)
C61 H61 0.9300
C62 C63 1.390(15)
C62 H62 0.9300
C63 C64 1.366(14)
C63 H63 0.9300
C64 H64 0.9300
C65 C66 1.3900
C65 C70 1.3900
C65 P4 1.832(16)
C66 C67 1.3900
C66 H66 0.9300
C67 C68 1.3900
C67 H67 0.9300
C68 C69 1.3900
C68 H68 0.9300
C69 C70 1.3900
C69 H69 0.9300
C70 H70 0.9300
C71 C72 1.3900
C71 C76 1.3900
C71 P4 1.831(14)
C72 C73 1.3900
C72 H72 0.9300
C73 C74 1.3900
C73 H73 0.9300
C74 C75 1.3900
C74 H74 0.9300
C75 C76 1.3900
C75 H75 0.9300
C76 H76 0.9300
C65' C66' 1.3900
C65' C70' 1.3900
C65' P4' 1.815(17)
C66' C67' 1.3900
C66' H66' 0.9300
C67' C68' 1.3900
C67' H67' 0.9300
C68' C69' 1.3900
C68' H68' 0.9300
C69' C70' 1.3900
C69' H69' 0.9300
C70' H70' 0.9300
C71' C72' 1.3900
C71' C76' 1.3900
C71' P4' 1.868(17)
C72' C73' 1.3900
C72' H72' 0.9300
C73' C74' 1.3900
C73' H73' 0.9300
C74' C75' 1.3900
C74' H74' 0.9300
C75' C76' 1.3900
C75' H75' 0.9300
C76' H76' 0.9300
N1 Ag3' 2.346(9)
N1 Ag3 2.414(8)
N1 Ag1 2.424(7)
N1 Ag2 2.425(6)
N2 Ag4 2.332(10)
N2 Ag4' 2.376(11)
N2 Ag1 2.401(6)
N2 Ag2 2.440(8)
N3 Ag4 2.345(10)
N3 Ag3' 2.366(11)
N3 Ag1 2.371(7)
N3 Ag3 2.469(11)
N3 Ag4' 2.570(12)
N4 Ag4' 2.273(13)
N4 Ag2 2.361(7)
N4 Ag3 2.391(8)
N4 Ag3' 2.435(9)
N4 Ag4 2.605(12)
P1 Ag1 2.354(2)
P2 Ag2 2.361(2)
Ag1 Ag2 3.1906(10)
Ag3 P3 2.35(2)
Ag3 Ag4 3.250(9)
P4 Ag4 2.381(14)
P3' Ag3' 2.39(2)
Ag3' Ag4' 3.133(8)
P4' Ag4' 2.336(15)

loop_
_geom_hbond_atom_site_label_D
_geom_hbond_atom_site_label_H
_geom_hbond_atom_site_label_A
_geom_hbond_site_symmetry_A
_geom_hbond_distance_DH
_geom_hbond_distance_HA
_geom_hbond_distance_DA
_geom_hbond_angle_DHA
C9 H9 O2 4_657 0.93 2.37 3.177(12) 145
C16' H16' O2 1_555 0.93 2.59 3.324(17) 136
C25 H25 O1 4_647 0.93 2.48 3.358(12) 157
C51 H51 O4 3_666 0.93 2.22 3.07(2) 151
C67 H67 O3 3_566 0.93 2.19 3.01(2) 147

loop_
_geom_torsion_atom_site_label_1
_geom_torsion_atom_site_label_2
_geom_torsion_atom_site_label_3
_geom_torsion_atom_site_label_4
_geom_torsion
C10 C5 C6 C7 -0.3(14)
P1 C5 C6 C7 178.4(8)
C5 C6 C7 C8 1.8(16)
C6 C7 C8 C9 -2.7(17)
C7 C8 C9 C10 2.3(16)
C8 C9 C10 C5 -0.9(15)
C6 C5 C10 C9 -0.1(13)
P1 C5 C10 C9 -178.7(7)
C16 C11 C12 C13 0.0
P1 C11 C12 C13 -175(3)
C11 C12 C13 C14 0.0
C12 C13 C14 C15 0.0
C13 C14 C15 C16 0.0
C14 C15 C16 C11 0.0
C12 C11 C16 C15 0.0
P1 C11 C16 C15 175(2)
C16' C11' C12' C13' 0.0
P1 C11' C12' C13' 175.1(10)
C11' C12' C13' C14' 0.0
C12' C13' C14' C15' 0.0
C13' C14' C15' C16' 0.0
C14' C15' C16' C11' 0.0
C12' C11' C16' C15' 0.0
P1 C11' C16' C15' -175.2(10)
C22 C17 C18 C19 2.6(13)
P1 C17 C18 C19 -176.2(7)
C17 C18 C19 C20 -1.7(15)
C18 C19 C20 C21 -0.5(19)
C19 C20 C21 C22 2(2)
C18 C17 C22 C21 -1.4(16)
P1 C17 C22 C21 177.5(9)
C20 C21 C22 C17 -0.8(19)
C28 C23 C24 C25 -0.7(13)
P2 C23 C24 C25 -179.5(7)
C23 C24 C25 C26 -0.5(15)
C24 C25 C26 C27 0.5(17)
C25 C26 C27 C28 0.6(18)
C26 C27 C28 C23 -1.8(17)
C24 C23 C28 C27 1.8(15)
P2 C23 C28 C27 -179.3(8)
C34 C29 C30 C31 -0.6(13)
P2 C29 C30 C31 179.7(7)
C29 C30 C31 C32 0.1(13)
C30 C31 C32 C33 -1.5(17)
C31 C32 C33 C34 3(2)
C30 C29 C34 C33 2.5(18)
P2 C29 C34 C33 -177.8(12)
C32 C33 C34 C29 -4(2)
C40 C35 C36 C37 -1.8(15)
P2 C35 C36 C37 179.3(9)
C35 C36 C37 C38 -0.9(18)
C36 C37 C38 C39 2.3(18)
C37 C38 C39 C40 -1.1(17)
C38 C39 C40 C35 -1.6(15)
C36 C35 C40 C39 3.0(14)
P2 C35 C40 C39 -178.1(7)
C46 C41 C42 C43 -2.7(15)
P3 C41 C42 C43 -176.7(10)
P3' C41 C42 C43 171.9(11)
C41 C42 C43 C44 1.6(15)
C42 C43 C44 C45 0.8(15)
C43 C44 C45 C46 -2.0(14)
C42 C41 C46 C45 1.4(15)
P3 C41 C46 C45 175.9(10)
P3' C41 C46 C45 -173.1(11)
C44 C45 C46 C41 0.9(15)
C52 C47 C48 C49 0.0
P3 C47 C48 C49 -177.3(14)
C47 C48 C49 C50 0.0
C48 C49 C50 C51 0.0
C49 C50 C51 C52 0.0
C50 C51 C52 C47 0.0
C48 C47 C52 C51 0.0
P3 C47 C52 C51 177.2(15)
C58 C53 C54 C55 0.0
P3 C53 C54 C55 174.6(15)
C53 C54 C55 C56 0.0
C54 C55 C56 C57 0.0
C55 C56 C57 C58 0.0
C56 C57 C58 C53 0.0
C54 C53 C58 C57 0.0
P3 C53 C58 C57 -174.3(16)
C52' C47' C48' C49' 0.0
P3' C47' C48' C49' -179.0(17)
C47' C48' C49' C50' 0.0
C48' C49' C50' C51' 0.0
C49' C50' C51' C52' 0.0
C50' C51' C52' C47' 0.0
C48' C47' C52' C51' 0.0
P3' C47' C52' C51' 178.9(18)
C58' C53' C54' C55' 0.0
P3' C53' C54' C55' -178.3(16)
C53' C54' C55' C56' 0.0
C54' C55' C56' C57' 0.0
C55' C56' C57' C58' 0.0
C56' C57' C58' C53' 0.0
C54' C53' C58' C57' 0.0
P3' C53' C58' C57' 178.2(17)
C64 C59 C60 C61 -0.3(18)
P4 C59 C60 C61 173.6(10)
P4' C59 C60 C61 -169.8(10)
C59 C60 C61 C62 1.2(18)
C60 C61 C62 C63 -1.6(17)
C61 C62 C63 C64 1.1(17)
C62 C63 C64 C59 -0.2(16)
C60 C59 C64 C63 -0.2(16)
P4 C59 C64 C63 -173.9(9)
P4' C59 C64 C63 169.0(10)
C70 C65 C66 C67 0.0
P4 C65 C66 C67 177.8(14)
C65 C66 C67 C68 0.0
C66 C67 C68 C69 0.0
C67 C68 C69 C70 0.0
C68 C69 C70 C65 0.0
C66 C65 C70 C69 0.0
P4 C65 C70 C69 -177.9(13)
C76 C71 C72 C73 0.0
P4 C71 C72 C73 -178.0(12)
C71 C72 C73 C74 0.0
C72 C73 C74 C75 0.0
C73 C74 C75 C76 0.0
C74 C75 C76 C71 0.0
C72 C71 C76 C75 0.0
P4 C71 C76 C75 178.0(12)
C70' C65' C66' C67' 0.0
P4' C65' C66' C67' -178.9(16)
C65' C66' C67' C68' 0.0
C66' C67' C68' C69' 0.0
C67' C68' C69' C70' 0.0
C68' C69' C70' C65' 0.0
C66' C65' C70' C69' 0.0
P4' C65' C70' C69' 179.0(15)
C76' C71' C72' C73' 0.0
P4' C71' C72' C73' 177.7(14)
C71' C72' C73' C74' 0.0
C72' C73' C74' C75' 0.0
C73' C74' C75' C76' 0.0
C74' C75' C76' C71' 0.0
C72' C71' C76' C75' 0.0
P4' C71' C76' C75' -177.9(13)
C12 C11 P1 C5 -11(3)
C16 C11 P1 C5 174.1(15)
C12 C11 P1 C17 -122(3)
C16 C11 P1 C17 62.6(16)
C12 C11 P1 C11' -163(16)
C16 C11 P1 C11' 22(14)
C12 C11 P1 Ag1 111(3)
C16 C11 P1 Ag1 -64.3(17)
C6 C5 P1 C11 80.9(13)
C10 C5 P1 C11 -100.5(13)
C6 C5 P1 C17 -168.2(7)
C10 C5 P1 C17 10.5(9)
C6 C5 P1 C11' 83.7(9)
C10 C5 P1 C11' -97.6(9)
C6 C5 P1 Ag1 -41.7(8)
C10 C5 P1 Ag1 137.0(7)
C22 C17 P1 C11 -144.3(14)
C18 C17 P1 C11 34.5(14)
C22 C17 P1 C5 108.6(8)
C18 C17 P1 C5 -72.7(8)
C22 C17 P1 C11' -140.4(8)
C18 C17 P1 C11' 38.4(9)
C22 C17 P1 Ag1 -17.3(9)
C18 C17 P1 Ag1 161.5(6)
C12' C11' P1 C11 45(14)
C16' C11' P1 C11 -140(15)
C12' C11' P1 C5 16.9(12)
C16' C11' P1 C5 -167.9(10)
C12' C11' P1 C17 -94.9(12)
C16' C11' P1 C17 80.3(10)
C12' C11' P1 Ag1 141.8(12)
C16' C11' P1 Ag1 -43.0(11)
C34 C29 P2 C35 -93.6(10)
C30 C29 P2 C35 86.1(8)
C34 C29 P2 C23 17.7(10)
C30 C29 P2 C23 -162.6(7)
C34 C29 P2 Ag2 141.3(9)
C30 C29 P2 Ag2 -39.0(8)
C40 C35 P2 C29 41.2(9)
C36 C35 P2 C29 -139.9(8)
C40 C35 P2 C23 -68.0(9)
C36 C35 P2 C23 110.9(8)
C40 C35 P2 Ag2 166.5(7)
C36 C35 P2 Ag2 -14.7(9)
C24 C23 P2 C29 -100.9(8)
C28 C23 P2 C29 80.3(8)
C24 C23 P2 C35 9.0(9)
C28 C23 P2 C35 -169.8(7)
C24 C23 P2 Ag2 134.9(7)
C28 C23 P2 Ag2 -43.9(8)
C46 C41 P3 C53 148.6(10)
C42 C41 P3 C53 -37.2(14)
P3' C41 P3 C53 39(7)
C46 C41 P3 C47 -102.0(13)
C42 C41 P3 C47 72.1(14)
P3' C41 P3 C47 148(8)
C46 C41 P3 Ag3 27.1(13)
C42 C41 P3 Ag3 -158.8(8)
P3' C41 P3 Ag3 -83(7)
C54 C53 P3 C41 -79.2(13)
C58 C53 P3 C41 95.2(13)
C54 C53 P3 C47 168.0(11)
C58 C53 P3 C47 -17.5(16)
C54 C53 P3 Ag3 42.9(15)
C58 C53 P3 Ag3 -142.6(11)
C48 C47 P3 C41 169.8(11)
C52 C47 P3 C41 -7.4(16)
C48 C47 P3 C53 -82.8(14)
C52 C47 P3 C53 100.0(13)
C48 C47 P3 Ag3 41.2(15)
C52 C47 P3 Ag3 -136.1(10)
C72 C71 P4 C65 1.4(13)
C76 C71 P4 C65 -176.6(10)
C72 C71 P4 C59 118.5(11)
C76 C71 P4 C59 -59.5(11)
C72 C71 P4 Ag4 -121.1(10)
C76 C71 P4 Ag4 60.9(11)
C66 C65 P4 C71 102.2(12)
C70 C65 P4 C71 -79.9(12)
C66 C65 P4 C59 -7.4(14)
C70 C65 P4 C59 170.4(10)
C66 C65 P4 Ag4 -136.8(10)
C70 C65 P4 Ag4 41.0(12)
C64 C59 P4 C71 -48.3(12)
C60 C59 P4 C71 138.0(10)
P4' C59 P4 C71 43(3)
C64 C59 P4 C65 62.9(13)
C60 C59 P4 C65 -110.7(12)
P4' C59 P4 C65 155(4)
C64 C59 P4 Ag4 -167.4(8)
C60 C59 P4 Ag4 18.9(12)
P4' C59 P4 Ag4 -76(3)
C48' C47' P3' C53' -82.6(16)
C52' C47' P3' C53' 98.5(16)
C48' C47' P3' C41 166.0(12)
C52' C47' P3' C41 -13.0(17)
C48' C47' P3' Ag3' 45.9(16)
C52' C47' P3' Ag3' -133.0(12)
C54' C53' P3' C47' 159.2(12)
C58' C53' P3' C47' -19.1(19)
C54' C53' P3' C41 -91.3(13)
C58' C53' P3' C41 90.5(16)
C54' C53' P3' Ag3' 33.9(17)
C58' C53' P3' Ag3' -144.3(12)
C46 C41 P3' C47' -108.6(13)
C42 C41 P3' C47' 77.0(14)
P3 C41 P3' C47' -33(7)
C46 C41 P3' C53' 139.7(12)
C42 C41 P3' C53' -34.7(15)
P3 C41 P3' C53' -145(8)
C46 C41 P3' Ag3' 11.4(15)
C42 C41 P3' Ag3' -163.1(8)
P3 C41 P3' Ag3' 87(7)
C66' C65' P4' C59 -9.1(15)
C70' C65' P4' C59 172.0(10)
C66' C65' P4' C71' 102.3(14)
C70' C65' P4' C71' -76.6(12)
C66' C65' P4' Ag4' -133.8(11)
C70' C65' P4' Ag4' 47.3(13)
C64 C59 P4' C65' 70.0(13)
C60 C59 P4' C65' -120.7(12)
P4 C59 P4' C65' -27(3)
C64 C59 P4' C71' -39.4(13)
C60 C59 P4' C71' 129.8(11)
P4 C59 P4' C71' -137(4)
C64 C59 P4' Ag4' -166.7(8)
C60 C59 P4' Ag4' 2.6(13)
P4 C59 P4' Ag4' 96(3)
C72' C71' P4' C65' -14.6(14)
C76' C71' P4' C65' 163.2(11)
C72' C71' P4' C59 93.3(13)
C76' C71' P4' C59 -88.8(13)
C72' C71' P4' Ag4' -138.3(11)
C76' C71' P4' Ag4' 39.5(15)

_cod_database_fobs_code 2241170
